data_7126507
loop_
_publ_author_name
'Li, Zi-Jian'
'Ju, Yu'
'Yu, Bowen'
'Wu, Xiaoling'
'Lu, Huangjie'
'Li, Yongxin'
'Zhou, Jing'
'Guo, Xiaofeng'
'Zhang, Zhi-Hui'
'Lin, Jian'
'Wang, Jian-Qiang'
'Wang, Shuao'

_publ_section_title
;
 Modulated synthesis and isoreticular expansion of Th-MOFs with record
 high pore volume and surface area for iodine adsorption.
;
_journal_issue 49
_journal_name_full 'Chemical communications (Cambridge, England)'
_journal_page_first 6715
_journal_page_last 6718
_journal_paper_doi 10.1039/d0cc02841j
_journal_volume 56
_journal_year 2020
_chemical_formula_moiety '8(C49.92 H31.2 O19.48 Th3)'
_chemical_formula_sum 'C399.36 H249.6 O155.84 Th24'
_chemical_formula_weight 13110.29
_space_group_crystal_system cubic
_space_group_IT_number 225
_space_group_name_Hall '-F 4 2 3'
_space_group_name_H-M_alt 'F m -3 m'
_atom_sites_solution_hydrogens geom
_atom_sites_solution_primary dual
_audit_block_doi 10.5517/ccdc.csd.cc24hz9y
_audit_creation_date 2020-01-10
_audit_creation_method
;
Olex2 1.2
(compiled 2018.05.29 svn.r3508 for OlexSys, GUI svn.r5506)
;
_audit_update_record
;
2020-04-20 deposited with the CCDC.	2020-05-11 downloaded from the CCDC.
;
_cell_angle_alpha 90
_cell_angle_beta 90
_cell_angle_gamma 90
_cell_formula_units_Z 1
_cell_length_a 30.976(4)
_cell_length_b 30.976(4)
_cell_length_c 30.976(4)
_cell_measurement_reflns_used 7807
_cell_measurement_temperature 120
_cell_measurement_theta_max 27.24
_cell_measurement_theta_min 2.18
_cell_volume 29722(7)
_computing_molecular_graphics 'Olex2 (Dolomanov et al., 2009)'
_computing_publication_material 'Olex2 (Dolomanov et al., 2009)'
_computing_structure_refinement 'ShelXL (Sheldrick, 2015)'
_computing_structure_solution 'ShelXT (Sheldrick, 2015)'
_diffrn_ambient_temperature 120
_diffrn_measured_fraction_theta_full 0.994
_diffrn_measured_fraction_theta_max 0.994
_diffrn_measurement_device_type 'Bruker D8-Venture'
_diffrn_measurement_method '\f and \w scans'
_diffrn_radiation_type MoK\a
_diffrn_radiation_wavelength 0.71073
_diffrn_reflns_av_R_equivalents 0.0881
_diffrn_reflns_av_unetI/netI 0.0328
_diffrn_reflns_Laue_measured_fraction_full 0.994
_diffrn_reflns_Laue_measured_fraction_max 0.994
_diffrn_reflns_limit_h_max 25
_diffrn_reflns_limit_h_min -36
_diffrn_reflns_limit_k_max 32
_diffrn_reflns_limit_k_min -37
_diffrn_reflns_limit_l_max 35
_diffrn_reflns_limit_l_min -37
_diffrn_reflns_number 23613
_diffrn_reflns_point_group_measured_fraction_full 0.994
_diffrn_reflns_point_group_measured_fraction_max 0.994
_diffrn_reflns_theta_full 25.242
_diffrn_reflns_theta_max 25.498
_diffrn_reflns_theta_min 2.181
_diffrn_standards_number 0
_exptl_absorpt_coefficient_mu 3.021
_exptl_absorpt_correction_T_max 0.7456
_exptl_absorpt_correction_T_min 0.5467
_exptl_absorpt_correction_type multi-scan
_exptl_absorpt_process_details
'SADABS-2016/2 (Bruker,2016/2) was used for absorption correction. wR2(int) was 0.1359 before and 0.0800 after correction. The Ratio of minimum to maximum transmission is 0.7332. The \l/2 correction factor is Not present.'
_exptl_crystal_colour colourless
_exptl_crystal_colour_primary colourless
_exptl_crystal_density_diffrn 0.732
_exptl_crystal_description octahedral
_exptl_crystal_F_000 6052
_exptl_crystal_size_max 0.14
_exptl_crystal_size_mid 0.14
_exptl_crystal_size_min 0.14
_refine_diff_density_max 2.019
_refine_diff_density_min -1.065
_refine_diff_density_rms 0.127
_refine_ls_extinction_coef 0.00016(4)
_refine_ls_extinction_expression Fc^*^=kFc[1+0.001xFc^2^\l^3^/sin(2\q)]^-1/4^
_refine_ls_extinction_method 'SHELXL-2014/7 (Sheldrick 2014'
_refine_ls_goodness_of_fit_ref 1.234
_refine_ls_hydrogen_treatment constr
_refine_ls_matrix_type full
_refine_ls_number_parameters 149
_refine_ls_number_reflns 1424
_refine_ls_number_restraints 357
_refine_ls_restrained_S_all 1.206
_refine_ls_R_factor_all 0.0864
_refine_ls_R_factor_gt 0.0573
_refine_ls_shift/su_max 0.001
_refine_ls_shift/su_mean 0.000
_refine_ls_structure_factor_coef Fsqd
_refine_ls_weighting_details 'w=1/[\s^2^(Fo^2^)+(0.1138P)^2^+168.1586P] where P=(Fo^2^+2Fc^2^)/3'
_refine_ls_weighting_scheme calc
_refine_ls_wR_factor_gt 0.1568
_refine_ls_wR_factor_ref 0.2038
_reflns_Friedel_coverage 0.000
_reflns_number_gt 1036
_reflns_number_total 1424
_reflns_threshold_expression 'I > 2\s(I)'
_cod_data_source_file d0cc02841j2.cif
_cod_data_source_block Th-SINAP-15_sq
_cod_depositor_comments 'Adding full bibliography for 7126502--7126508.cif.'
_cod_original_cell_volume 29722(10)
_cod_original_formula_sum 'C399.36 H249.60 O155.84 Th24'
_cod_database_code 7126507
_shelx_shelxl_version_number 2014/7
_shelx_space_group_comment
;
The symmetry employed for this shelxl refinement is uniquely defined
by the following loop, which should always be used as a source of
symmetry information in preference to the above space-group names.
They are only intended as comments.
;
_shelx_estimated_absorpt_t_max 0.677
_shelx_estimated_absorpt_t_min 0.677
_olex2_refinement_description
;
1. Fixed Uiso
 At 1.2 times of:
  All C(H) groups
2. Restrained distances
 C1-O1 = C1-O2 = C16-O3 = C16-O4
 1.22 with sigma of 0.02
 C1-C2 = C13-C16 = C5-C8 = C9-C10
 1.46 with sigma of 0.02
 C8-C9
 1.33 with sigma of 0.02
 C8-C4 \\sim C8-C6 \\sim C9-C11 \\sim C9-C15
 with sigma of 0.02
 C2-O1 \\sim C2-O2 \\sim C13-O3 \\sim C13-O4
 with sigma of 0.02
 C8-C11 \\sim C9-C6
 with sigma of 0.02
 C1-C3 \\sim C1-C7 \\sim C16-C12 \\sim C16-C14
 with sigma of 0.02
 O1-Th1 \\sim O2-Th1_$1 \\sim O3-Th1_$2 \\sim O4-Th1_$3
 with sigma of 0.02
3. Restrained planarity
 O1, O2, O3, O4, C1, C2, C3, C4, C5, C6, C7, C8, C9, C10, C11, C12, C13, C14,
 C15, C16, Th1, Th1_$3, Th1_$2, Th1_$1
 with sigma of 0.01
4. Rigid bond restraints
 All non-hydrogen atoms
 with sigma for 1-2 distances of 0.01 and sigma for 1-3 distances of 0.01
5. Uiso/Uaniso restraints and constraints
O1 \\sim O2 \\sim O3 \\sim O4 \\sim C1 \\sim C2 \\sim C3 \\sim C4 \\sim C5
\\sim C6 \\sim C7 \\sim C8 \\sim C9 \\sim C10 \\sim C11 \\sim C12 \\sim C13
\\sim C14 \\sim C15 \\sim C16: within 2A with sigma of 0.01 and sigma for
terminal atoms of 0.02
Uanis(O1) \\sim Ueq, Uanis(O2) \\sim Ueq, Uanis(O3) \\sim Ueq, Uanis(O4) \\sim
Ueq, Uanis(C1) \\sim Ueq, Uanis(C2) \\sim Ueq, Uanis(C3) \\sim Ueq, Uanis(C4)
\\sim Ueq, Uanis(C5) \\sim Ueq, Uanis(C6) \\sim Ueq, Uanis(C7) \\sim Ueq,
Uanis(C8) \\sim Ueq, Uanis(C9) \\sim Ueq, Uanis(C10) \\sim Ueq, Uanis(C11)
\\sim Ueq, Uanis(C12) \\sim Ueq, Uanis(C13) \\sim Ueq, Uanis(C14) \\sim Ueq,
Uanis(C15) \\sim Ueq, Uanis(C16) \\sim Ueq: with sigma of 0.02 and sigma for
terminal atoms of 0.04
Uanis(O1) = Uanis(O2) = Uanis(O3) = Uanis(O4)
6. Others
 Fixed Sof: O1(0.13) O2(0.13) O3(0.13) O4(0.13) C1(0.13) C2(0.13) C3(0.13)
 H3(0.13) C4(0.13) H4(0.13) C5(0.13) C6(0.13) H6(0.13) C7(0.13) H7(0.13)
 C8(0.13) H8(0.13) C9(0.13) H9(0.13) C10(0.13) C11(0.13) H11(0.13) C12(0.13)
 H12(0.13) C13(0.13) C14(0.13) H14(0.13) C15(0.13) H15(0.13) C16(0.13)
7.a Aromatic/amide H refined with riding coordinates:
 C3(H3), C4(H4), C6(H6), C7(H7), C8(H8), C9(H9), C11(H11), C12(H12), C14(H14),
 C15(H15)
7.b Fitted hexagon refined as free rotating group:
 C2(C3,C4,C5,C6,C7), C10(C11,C12,C13,C14,C15)
;
_olex2_submission_special_instructions 'No special instructions were received'

loop_
_space_group_symop_operation_xyz
'x, y, z'
'-x, -y, z'
'-x, y, -z'
'x, -y, -z'
'z, x, y'
'z, -x, -y'
'-z, -x, y'
'-z, x, -y'
'y, z, x'
'-y, z, -x'
'y, -z, -x'
'-y, -z, x'
'y, x, -z'
'-y, -x, -z'
'y, -x, z'
'-y, x, z'
'x, z, -y'
'-x, z, y'
'-x, -z, -y'
'x, -z, y'
'z, y, -x'
'z, -y, x'
'-z, y, x'
'-z, -y, -x'
'x, y+1/2, z+1/2'
'-x, -y+1/2, z+1/2'
'-x, y+1/2, -z+1/2'
'x, -y+1/2, -z+1/2'
'z, x+1/2, y+1/2'
'z, -x+1/2, -y+1/2'
'-z, -x+1/2, y+1/2'
'-z, x+1/2, -y+1/2'
'y, z+1/2, x+1/2'
'-y, z+1/2, -x+1/2'
'y, -z+1/2, -x+1/2'
'-y, -z+1/2, x+1/2'
'y, x+1/2, -z+1/2'
'-y, -x+1/2, -z+1/2'
'y, -x+1/2, z+1/2'
'-y, x+1/2, z+1/2'
'x, z+1/2, -y+1/2'
'-x, z+1/2, y+1/2'
'-x, -z+1/2, -y+1/2'
'x, -z+1/2, y+1/2'
'z, y+1/2, -x+1/2'
'z, -y+1/2, x+1/2'
'-z, y+1/2, x+1/2'
'-z, -y+1/2, -x+1/2'
'x+1/2, y, z+1/2'
'-x+1/2, -y, z+1/2'
'-x+1/2, y, -z+1/2'
'x+1/2, -y, -z+1/2'
'z+1/2, x, y+1/2'
'z+1/2, -x, -y+1/2'
'-z+1/2, -x, y+1/2'
'-z+1/2, x, -y+1/2'
'y+1/2, z, x+1/2'
'-y+1/2, z, -x+1/2'
'y+1/2, -z, -x+1/2'
'-y+1/2, -z, x+1/2'
'y+1/2, x, -z+1/2'
'-y+1/2, -x, -z+1/2'
'y+1/2, -x, z+1/2'
'-y+1/2, x, z+1/2'
'x+1/2, z, -y+1/2'
'-x+1/2, z, y+1/2'
'-x+1/2, -z, -y+1/2'
'x+1/2, -z, y+1/2'
'z+1/2, y, -x+1/2'
'z+1/2, -y, x+1/2'
'-z+1/2, y, x+1/2'
'-z+1/2, -y, -x+1/2'
'x+1/2, y+1/2, z'
'-x+1/2, -y+1/2, z'
'-x+1/2, y+1/2, -z'
'x+1/2, -y+1/2, -z'
'z+1/2, x+1/2, y'
'z+1/2, -x+1/2, -y'
'-z+1/2, -x+1/2, y'
'-z+1/2, x+1/2, -y'
'y+1/2, z+1/2, x'
'-y+1/2, z+1/2, -x'
'y+1/2, -z+1/2, -x'
'-y+1/2, -z+1/2, x'
'y+1/2, x+1/2, -z'
'-y+1/2, -x+1/2, -z'
'y+1/2, -x+1/2, z'
'-y+1/2, x+1/2, z'
'x+1/2, z+1/2, -y'
'-x+1/2, z+1/2, y'
'-x+1/2, -z+1/2, -y'
'x+1/2, -z+1/2, y'
'z+1/2, y+1/2, -x'
'z+1/2, -y+1/2, x'
'-z+1/2, y+1/2, x'
'-z+1/2, -y+1/2, -x'
'-x, -y, -z'
'x, y, -z'
'x, -y, z'
'-x, y, z'
'-z, -x, -y'
'-z, x, y'
'z, x, -y'
'z, -x, y'
'-y, -z, -x'
'y, -z, x'
'-y, z, x'
'y, z, -x'
'-y, -x, z'
'y, x, z'
'-y, x, -z'
'y, -x, -z'
'-x, -z, y'
'x, -z, -y'
'x, z, y'
'-x, z, -y'
'-z, -y, x'
'-z, y, -x'
'z, -y, -x'
'z, y, x'
'-x, -y+1/2, -z+1/2'
'x, y+1/2, -z+1/2'
'x, -y+1/2, z+1/2'
'-x, y+1/2, z+1/2'
'-z, -x+1/2, -y+1/2'
'-z, x+1/2, y+1/2'
'z, x+1/2, -y+1/2'
'z, -x+1/2, y+1/2'
'-y, -z+1/2, -x+1/2'
'y, -z+1/2, x+1/2'
'-y, z+1/2, x+1/2'
'y, z+1/2, -x+1/2'
'-y, -x+1/2, z+1/2'
'y, x+1/2, z+1/2'
'-y, x+1/2, -z+1/2'
'y, -x+1/2, -z+1/2'
'-x, -z+1/2, y+1/2'
'x, -z+1/2, -y+1/2'
'x, z+1/2, y+1/2'
'-x, z+1/2, -y+1/2'
'-z, -y+1/2, x+1/2'
'-z, y+1/2, -x+1/2'
'z, -y+1/2, -x+1/2'
'z, y+1/2, x+1/2'
'-x+1/2, -y, -z+1/2'
'x+1/2, y, -z+1/2'
'x+1/2, -y, z+1/2'
'-x+1/2, y, z+1/2'
'-z+1/2, -x, -y+1/2'
'-z+1/2, x, y+1/2'
'z+1/2, x, -y+1/2'
'z+1/2, -x, y+1/2'
'-y+1/2, -z, -x+1/2'
'y+1/2, -z, x+1/2'
'-y+1/2, z, x+1/2'
'y+1/2, z, -x+1/2'
'-y+1/2, -x, z+1/2'
'y+1/2, x, z+1/2'
'-y+1/2, x, -z+1/2'
'y+1/2, -x, -z+1/2'
'-x+1/2, -z, y+1/2'
'x+1/2, -z, -y+1/2'
'x+1/2, z, y+1/2'
'-x+1/2, z, -y+1/2'
'-z+1/2, -y, x+1/2'
'-z+1/2, y, -x+1/2'
'z+1/2, -y, -x+1/2'
'z+1/2, y, x+1/2'
'-x+1/2, -y+1/2, -z'
'x+1/2, y+1/2, -z'
'x+1/2, -y+1/2, z'
'-x+1/2, y+1/2, z'
'-z+1/2, -x+1/2, -y'
'-z+1/2, x+1/2, y'
'z+1/2, x+1/2, -y'
'z+1/2, -x+1/2, y'
'-y+1/2, -z+1/2, -x'
'y+1/2, -z+1/2, x'
'-y+1/2, z+1/2, x'
'y+1/2, z+1/2, -x'
'-y+1/2, -x+1/2, z'
'y+1/2, x+1/2, z'
'-y+1/2, x+1/2, -z'
'y+1/2, -x+1/2, -z'
'-x+1/2, -z+1/2, y'
'x+1/2, -z+1/2, -y'
'x+1/2, z+1/2, y'
'-x+1/2, z+1/2, -y'
'-z+1/2, -y+1/2, x'
'-z+1/2, y+1/2, -x'
'z+1/2, -y+1/2, -x'
'z+1/2, y+1/2, x'

loop_
_atom_site_label
_atom_site_type_symbol
_atom_site_fract_x
_atom_site_fract_y
_atom_site_fract_z
_atom_site_U_iso_or_equiv
_atom_site_adp_type
_atom_site_occupancy
_atom_site_site_symmetry_order
_atom_site_calc_flag
_atom_site_refinement_flags_posn
_atom_site_refinement_flags_adp
_atom_site_refinement_flags_occupancy
_atom_site_disorder_assembly
_atom_site_disorder_group
Th1 Th 0.40959(2) 0.5000 0.5000 0.0724(5) Uani 1 8 d DS TU P . .
O1 O 0.377(3) 0.50000(2) 0.4283(14) 0.165(4) Uani 0.13 1 d DS TU P A -1
O2 O 0.4261(14) 0.50000(2) 0.378(3) 0.165(4) Uani 0.13 1 d DS TU P A -1
O3 O 0.0739(14) 0.50000(2) 0.122(3) 0.165(4) Uani 0.13 1 d DS TU P A -1
O4 O 0.123(3) 0.50000(2) 0.0718(14) 0.165(4) Uani 0.13 1 d DS TU P A -1
C1 C 0.3886(16) 0.50000(2) 0.3897(16) 0.170(5) Uani 0.13 1 d DS TU P A -1
C2 C 0.3523(11) 0.50000(2) 0.3583(11) 0.175(6) Uani 0.13 1 d DS TU P A -1
C3 C 0.3102(12) 0.50000(2) 0.3739(10) 0.182(6) Uani 0.13 1 d DGS TU P A -1
H3 H 0.3050 0.5000 0.4041 0.219 Uiso 0.13 1 calc RS T P A -1
C4 C 0.2757(11) 0.50000(2) 0.3452(11) 0.183(7) Uani 0.13 1 d DGS TU P A -1
H4 H 0.2469 0.5000 0.3558 0.220 Uiso 0.13 1 calc RS T P A -1
C5 C 0.2832(11) 0.50000(2) 0.3010(11) 0.183(6) Uani 0.13 1 d DGS TU P A -1
C6 C 0.3253(12) 0.50000(2) 0.2854(10) 0.181(6) Uani 0.13 1 d DGS TU P A -1
H6 H 0.3305 0.5000 0.2552 0.217 Uiso 0.13 1 calc RS T P A -1
C7 C 0.3598(10) 0.50000(2) 0.3141(12) 0.180(6) Uani 0.13 1 d DGS TU P A -1
H7 H 0.3886 0.5000 0.3035 0.216 Uiso 0.13 1 calc RS T P A -1
C8 C 0.2470(14) 0.50000(2) 0.2710(13) 0.183(7) Uani 0.13 1 d DS TU P A -1
H8 H 0.2183 0.5000 0.2820 0.219 Uiso 0.13 1 calc RS T P A -1
C9 C 0.2532(14) 0.50000(2) 0.2289(13) 0.183(7) Uani 0.13 1 d DS TU P A -1
H9 H 0.2819 0.5000 0.2179 0.220 Uiso 0.13 1 calc RS T P A -1
C10 C 0.2169(11) 0.50000(2) 0.1990(11) 0.185(6) Uani 0.13 1 d DS TU P A -1
C11 C 0.1748(12) 0.50000(2) 0.2146(10) 0.185(7) Uani 0.13 1 d DGS TU P A -1
H11 H 0.1697 0.5000 0.2448 0.222 Uiso 0.13 1 calc RS T P A -1
C12 C 0.1403(10) 0.50000(2) 0.1859(12) 0.184(6) Uani 0.13 1 d DGS TU P A -1
H12 H 0.1115 0.5000 0.1966 0.221 Uiso 0.13 1 calc RS T P A -1
C13 C 0.1478(11) 0.50000(2) 0.1417(11) 0.179(6) Uani 0.13 1 d DGS TU P A -1
C14 C 0.1899(12) 0.50000(2) 0.1261(10) 0.185(7) Uani 0.13 1 d DGS TU P A -1
H14 H 0.1951 0.5000 0.0958 0.222 Uiso 0.13 1 calc RS T P A -1
C15 C 0.2244(11) 0.50000(2) 0.1547(11) 0.185(7) Uani 0.13 1 d DGS TU P A -1
H15 H 0.2532 0.5000 0.1441 0.222 Uiso 0.13 1 calc RS T P A -1
C16 C 0.1114(16) 0.50000(2) 0.1104(16) 0.177(6) Uani 0.13 1 d DS TU P A -1
O5 O 0.3238(7) 0.5000 0.5000 0.231(11) Uani 1 8 d S TU P A .
O6 O 0.4580(3) 0.5420(3) 0.5420(3) 0.097(5) Uani 1 6 d S TU P . .

loop_
_atom_site_aniso_label
_atom_site_aniso_U_11
_atom_site_aniso_U_22
_atom_site_aniso_U_33
_atom_site_aniso_U_23
_atom_site_aniso_U_13
_atom_site_aniso_U_12
Th1 0.0341(5) 0.0916(6) 0.0916(6) 0.000 0.000 0.000
O1 0.158(7) 0.195(8) 0.141(6) -0.007(9) -0.070(5) -0.005(9)
O2 0.158(7) 0.195(8) 0.141(6) -0.007(9) -0.070(5) -0.005(9)
O3 0.158(7) 0.195(8) 0.141(6) -0.007(9) -0.070(5) -0.005(9)
O4 0.158(7) 0.195(8) 0.141(6) -0.007(9) -0.070(5) -0.005(9)
C1 0.166(8) 0.200(9) 0.143(7) -0.004(9) -0.057(7) -0.003(10)
C2 0.163(8) 0.210(10) 0.151(7) -0.002(9) -0.052(7) -0.002(9)
C3 0.167(9) 0.215(11) 0.165(9) -0.001(10) -0.043(8) -0.001(10)
C4 0.166(9) 0.216(11) 0.167(9) -0.001(10) -0.039(8) -0.001(10)
C5 0.170(9) 0.215(10) 0.165(8) -0.001(9) -0.036(8) -0.001(9)
C6 0.170(9) 0.216(11) 0.157(9) -0.001(10) -0.042(8) -0.001(10)
C7 0.171(9) 0.215(11) 0.153(8) -0.001(10) -0.047(8) -0.001(10)
C8 0.169(9) 0.213(11) 0.166(9) -0.001(10) -0.034(8) 0.000(10)
C9 0.170(9) 0.213(11) 0.167(9) 0.000(10) -0.034(8) 0.000(10)
C10 0.172(9) 0.217(10) 0.167(8) -0.001(9) -0.035(8) 0.000(9)
C11 0.172(9) 0.219(11) 0.163(9) -0.001(10) -0.039(8) 0.000(10)
C12 0.173(9) 0.218(11) 0.161(9) -0.001(10) -0.042(8) -0.001(10)
C13 0.166(8) 0.214(10) 0.158(8) -0.001(9) -0.047(7) -0.001(9)
C14 0.170(9) 0.218(11) 0.168(9) -0.001(10) -0.040(8) -0.001(10)
C15 0.169(9) 0.218(11) 0.169(9) -0.001(10) -0.037(8) 0.000(10)
C16 0.168(8) 0.205(11) 0.157(8) -0.003(10) -0.047(7) -0.002(10)
O5 0.041(7) 0.325(17) 0.325(17) 0.000 0.000 0.000
O6 0.097(5) 0.097(5) 0.097(5) 0.036(6) -0.036(6) -0.036(6)

loop_
_atom_type_symbol
_atom_type_description
_atom_type_scat_dispersion_real
_atom_type_scat_dispersion_imag
_atom_type_scat_source
C C 0.0033 0.0016 'International Tables Vol C Tables 4.2.6.8 and 6.1.1.4'
H H 0.0000 0.0000 'International Tables Vol C Tables 4.2.6.8 and 6.1.1.4'
O O 0.0106 0.0060 'International Tables Vol C Tables 4.2.6.8 and 6.1.1.4'
Th Th -7.2400 8.8979 'International Tables Vol C Tables 4.2.6.8 and 6.1.1.4'

loop_
_geom_angle_atom_site_label_1
_geom_angle_atom_site_label_2
_geom_angle_atom_site_label_3
_geom_angle
_geom_angle_site_symmetry_1
_geom_angle_site_symmetry_3
_geom_angle_publ_flag
Th1 Th1 Th1 90.0 105_666 9 ?
Th1 Th1 Th1 90.0 101_666 5 ?
Th1 Th1 Th1 60.0 101_666 105_666 ?
Th1 Th1 Th1 59.999(1) 105_666 5 ?
Th1 Th1 Th1 60.0 101_666 9 ?
Th1 Th1 Th1 60.0 5 9 ?
O1 Th1 Th1 106.8(15) . 5 ?
O1 Th1 Th1 159(2) . 105_666 ?
O1 Th1 Th1 106.8(15) . 101_666 ?
O1 Th1 Th1 69(2) . 9 ?
O1 Th1 O5 66(2) . . ?
O5 Th1 Th1 135.0 . 9 ?
O5 Th1 Th1 135.001(1) . 101_666 ?
O5 Th1 Th1 135.0 . 105_666 ?
O5 Th1 Th1 135.001(1) . 5 ?
O6 Th1 Th1 33.46(18) . 101_666 ?
O6 Th1 Th1 33.46(18) 98_556 101_666 ?
O6 Th1 Th1 33.46(18) . 105_666 ?
O6 Th1 Th1 33.46(18) 98_556 9 ?
O6 Th1 Th1 86.6(4) . 9 ?
O6 Th1 Th1 33.46(18) 4_566 9 ?
O6 Th1 Th1 33.46(18) 99_565 105_666 ?
O6 Th1 Th1 86.6(4) 99_565 101_666 ?
O6 Th1 Th1 86.6(4) 98_556 5 ?
O6 Th1 Th1 86.6(4) 4_566 101_666 ?
O6 Th1 Th1 33.46(18) 4_566 5 ?
O6 Th1 Th1 86.6(4) . 5 ?
O6 Th1 Th1 33.46(18) 99_565 5 ?
O6 Th1 Th1 86.6(4) 99_565 9 ?
O6 Th1 Th1 86.6(4) 4_566 105_666 ?
O6 Th1 Th1 86.6(4) 98_556 105_666 ?
O6 Th1 O1 139.3(12) . . ?
O6 Th1 O1 139.3(12) 99_565 . ?
O6 Th1 O1 76.0(18) 4_566 . ?
O6 Th1 O1 76.0(18) 98_556 . ?
O6 Th1 O5 129.2(4) 99_565 . ?
O6 Th1 O5 129.2(4) . . ?
O6 Th1 O5 129.2(4) 4_566 . ?
O6 Th1 O5 129.2(4) 98_556 . ?
O6 Th1 O6 66.5(5) . 99_565 ?
O6 Th1 O6 101.7(9) . 4_566 ?
O6 Th1 O6 101.7(9) 99_565 98_556 ?
O6 Th1 O6 66.5(5) . 98_556 ?
O6 Th1 O6 66.5(5) 98_556 4_566 ?
O6 Th1 O6 66.5(5) 99_565 4_566 ?
C1 O1 Th1 140(4) . . ?
O1 C1 C2 114.6(19) . . ?
O2 C1 O1 124(3) . . ?
O2 C1 C2 122(2) . . ?
C3 C2 C1 119.0(8) . . ?
C3 C2 C7 120.0 . . ?
C7 C2 C1 121.0(8) . . ?
C2 C3 H3 120.0 . . ?
C2 C3 C4 120.0 . . ?
C4 C3 H3 120.0 . . ?
C3 C4 H4 120.0 . . ?
C5 C4 C3 120.0 . . ?
C5 C4 H4 120.0 . . ?
C4 C5 C6 120.0 . . ?
C4 C5 C8 119.8(9) . . ?
C6 C5 C8 120.2(8) . . ?
C5 C6 H6 120.0 . . ?
C7 C6 C5 120.0 . . ?
C7 C6 H6 120.0 . . ?
C2 C7 H7 120.0 . . ?
C6 C7 C2 120.0 . . ?
C6 C7 H7 120.0 . . ?
C5 C8 H8 119.4 . . ?
C9 C8 C5 121(2) . . ?
C9 C8 H8 119.4 . . ?
C8 C9 H9 119.5 . . ?
C8 C9 C10 121(2) . . ?
C10 C9 H9 119.5 . . ?
C11 C10 C9 120.2(8) . . ?
C11 C10 C15 120.0 . . ?
C15 C10 C9 119.8(9) . . ?
C10 C11 H11 120.0 . . ?
C12 C11 C10 120.0 . . ?
C12 C11 H11 120.0 . . ?
C11 C12 H12 120.0 . . ?
C11 C12 C13 120.0 . . ?
C13 C12 H12 120.0 . . ?
C12 C13 C16 121.0(8) . . ?
C14 C13 C12 120.0 . . ?
C14 C13 C16 119.0(8) . . ?
C13 C14 H14 120.0 . . ?
C15 C14 C13 120.0 . . ?
C15 C14 H14 120.0 . . ?
C10 C15 H15 120.0 . . ?
C14 C15 C10 120.0 . . ?
C14 C15 H15 120.0 . . ?
O3 C16 O4 123(3) . . ?
O3 C16 C13 122(2) . . ?
O4 C16 C13 114.7(19) . . ?
Th1 O6 Th1 113.1(4) 105_666 . ?
Th1 O6 Th1 113.1(4) 105_666 101_666 ?
Th1 O6 Th1 113.1(4) 101_666 . ?

loop_
_geom_bond_atom_site_label_1
_geom_bond_atom_site_label_2
_geom_bond_distance
_geom_bond_site_symmetry_2
_geom_bond_publ_flag
Th1 Th1 3.9603(10) 9 ?
Th1 Th1 3.9603(10) 5 ?
Th1 Th1 3.9603(11) 101_666 ?
Th1 Th1 3.9603(11) 105_666 ?
Th1 O1 2.435(16) . ?
Th1 O5 2.66(2) . ?
Th1 O6 2.374(5) 98_556 ?
Th1 O6 2.374(5) 99_565 ?
Th1 O6 2.374(5) . ?
Th1 O6 2.374(5) 4_566 ?
O1 C1 1.24(2) . ?
O2 C1 1.22(2) . ?
O3 C16 1.22(2) . ?
O4 C16 1.24(2) . ?
C1 C2 1.487(15) . ?
C2 C3 1.3900 . ?
C2 C7 1.3900 . ?
C3 H3 0.9500 . ?
C3 C4 1.3900 . ?
C4 H4 0.9500 . ?
C4 C5 1.3900 . ?
C5 C6 1.3900 . ?
C5 C8 1.457(16) . ?
C6 H6 0.9500 . ?
C6 C7 1.3900 . ?
C7 H7 0.9500 . ?
C8 H8 0.9500 . ?
C8 C9 1.32(2) . ?
C9 H9 0.9500 . ?
C9 C10 1.458(16) . ?
C10 C11 1.3900 . ?
C10 C15 1.3900 . ?
C11 H11 0.9500 . ?
C11 C12 1.3900 . ?
C12 H12 0.9500 . ?
C12 C13 1.3900 . ?
C13 C14 1.3900 . ?
C13 C16 1.486(15) . ?
C14 H14 0.9500 . ?
C14 C15 1.3900 . ?
C15 H15 0.9500 . ?
O6 Th1 2.374(5) 101_666 ?
O6 Th1 2.374(5) 105_666 ?
